data_4002003
loop_
_publ_author_name
'Doi, Iori'
'Miyazaki, Eigo'
'Takimiya, Kazuo'
'Kunugi, Yoshihito'

_publ_section_title
;
 Development ofN-Alkyl-Substituted Bis(pyrrolo[3,4-d])tetrathiafulvalenes
 as Organic Semiconductors for Solution-Processible Field-Effect
 Transistors
;
_journal_issue 22
_journal_name_full 'Chemistry of Materials'
_journal_page_first 5230
_journal_paper_doi 10.1021/cm070956+
_journal_volume 19
_journal_year 2007
_chemical_formula_sum 'C26 H38 N2 S4'
_chemical_formula_weight 506.84
_chemical_melting_point 439.2(5)
_chemical_name_common Bis(N-n-octylpyrrolo[3,4-d])TTF
_space_group_IT_number 14
_symmetry_cell_setting monoclinic
_symmetry_Int_Tables_number 14
_symmetry_space_group_name_Hall '-P 2yab'
_symmetry_space_group_name_H-M 'P 1 21/a 1'
_atom_sites_solution_hydrogens geom
_atom_sites_solution_primary direct
_atom_sites_solution_secondary difmap
_audit_creation_method SHELXL-97
_cell_angle_alpha 90.00
_cell_angle_beta 92.511(1)
_cell_angle_gamma 90.00
_cell_formula_units_Z 2
_cell_length_a 9.929(4)
_cell_length_b 10.846(5)
_cell_length_c 12.603(3)
_cell_measurement_reflns_used 10205
_cell_measurement_temperature 200(2)
_cell_measurement_theta_max 27.4
_cell_measurement_theta_min 3.3
_cell_volume 1355.9(9)
_computing_cell_refinement PROCESS-AUTO
_computing_data_collection PROCESS-AUTO
_computing_data_reduction 'teXsan Ver. 1.11'
_computing_structure_refinement 'SHELXL-97 (Sheldrick, 1997)'
_computing_structure_solution 'SHELXS-97 (Sheldrick, 1990)'
_diffrn_ambient_temperature 200(2)
_diffrn_detector_area_resol_mean 10.00
_diffrn_measured_fraction_theta_full 0.996
_diffrn_measured_fraction_theta_max 0.996
_diffrn_measurement_device_type 'Rigaku RAXIS-RAPID Imaging Plate'
_diffrn_measurement_method \w
_diffrn_radiation_monochromator graphite
_diffrn_radiation_source 'fine-focus sealed tube'
_diffrn_radiation_type MoK\a
_diffrn_radiation_wavelength 0.71069
_diffrn_reflns_av_R_equivalents 0.0279
_diffrn_reflns_av_sigmaI/netI 0.0171
_diffrn_reflns_limit_h_max 12
_diffrn_reflns_limit_h_min -12
_diffrn_reflns_limit_k_max 14
_diffrn_reflns_limit_k_min -14
_diffrn_reflns_limit_l_max 16
_diffrn_reflns_limit_l_min -16
_diffrn_reflns_number 12600
_diffrn_reflns_theta_full 27.44
_diffrn_reflns_theta_max 27.44
_diffrn_reflns_theta_min 2.48
_exptl_absorpt_coefficient_mu 0.367
_exptl_absorpt_correction_type none
_exptl_crystal_colour yellow
_exptl_crystal_density_diffrn 1.241
_exptl_crystal_density_method 'not measured'
_exptl_crystal_description block
_exptl_crystal_F_000 544
_exptl_crystal_size_max 0.500
_exptl_crystal_size_mid 0.400
_exptl_crystal_size_min 0.250
_refine_diff_density_max 0.365
_refine_diff_density_min -0.200
_refine_diff_density_rms 0.050
_refine_ls_extinction_method none
_refine_ls_goodness_of_fit_ref 1.021
_refine_ls_hydrogen_treatment mixed
_refine_ls_matrix_type full
_refine_ls_number_parameters 145
_refine_ls_number_reflns 3085
_refine_ls_number_restraints 0
_refine_ls_restrained_S_all 1.021
_refine_ls_R_factor_all 0.0419
_refine_ls_R_factor_gt 0.0339
_refine_ls_shift/su_max 0.000
_refine_ls_shift/su_mean 0.000
_refine_ls_structure_factor_coef Fsqd
_refine_ls_weighting_details 'calc w=1/[\s^2^(Fo^2^)+(0.0668P)^2^+0.2491P] where P=(Fo^2^+2Fc^2^)/3'
_refine_ls_weighting_scheme calc
_refine_ls_wR_factor_gt 0.0960
_refine_ls_wR_factor_ref 0.1016
_reflns_number_gt 2628
_reflns_number_total 3085
_reflns_threshold_expression >2sigma(I)
_cod_data_source_file cm070956%2B%2B-file003.cif
_cod_data_source_block 4(R=n-octyl)
_cod_depositor_comments
;
The following automatic conversions were performed:

'_chemical_melting_point' value '438.7-439.7' was changed to
'439.2(5)' - the average value was taken and precision was estimated.

Automatic conversion script
Id: cif_fix_values 2281 2013-09-26 08:29:07Z andrius 
;
_cod_original_cell_volume 1355.88(9)
_cod_database_code 4002003

loop_
_symmetry_equiv_pos_as_xyz
'x, y, z'
'-x+1/2, y+1/2, -z'
'-x, -y, -z'
'x-1/2, -y-1/2, z'

loop_
_atom_site_label
_atom_site_type_symbol
_atom_site_fract_x
_atom_site_fract_y
_atom_site_fract_z
_atom_site_U_iso_or_equiv
_atom_site_adp_type
_atom_site_occupancy
_atom_site_symmetry_multiplicity
_atom_site_calc_flag
S1 S 0.15704(3) -0.13865(3) 0.03434(3) 0.02970(12) Uani 1 1 d
S2 S 0.14658(3) 0.13711(3) 0.06115(3) 0.03011(12) Uani 1 1 d
N1 N 0.50016(12) -0.00228(10) 0.15069(10) 0.0292(3) Uani 1 1 d
C1 C 0.06356(14) -0.00052(11) 0.02053(11) 0.0254(3) Uani 1 1 d
C2 C 0.29707(12) 0.06320(12) 0.09948(10) 0.0254(3) Uani 1 1 d
C3 C 0.42171(13) 0.10114(13) 0.13884(11) 0.0281(3) Uani 1 1 d
C4 C 0.42848(13) -0.10474(13) 0.11872(11) 0.0291(3) Uani 1 1 d
C5 C 0.30156(12) -0.06578(12) 0.08694(10) 0.0255(3) Uani 1 1 d
C6 C 0.64392(15) -0.00463(13) 0.18258(12) 0.0335(3) Uani 1 1 d
C7 C 0.67481(16) -0.08558(16) 0.27817(13) 0.0414(4) Uani 1 1 d
C8 C 0.82532(17) -0.11212(16) 0.29404(15) 0.0461(4) Uani 1 1 d
C9 C 0.91394(17) -0.00122(14) 0.31858(13) 0.0393(4) Uani 1 1 d
C10 C 1.06082(16) -0.03513(17) 0.34297(13) 0.0415(4) Uani 1 1 d
C11 C 1.15097(16) 0.07344(17) 0.37247(13) 0.0422(4) Uani 1 1 d
C12 C 1.29603(16) 0.03758(19) 0.40044(14) 0.0458(4) Uani 1 1 d
C13 C 1.3860(2) 0.1471(2) 0.42753(17) 0.0591(5) Uani 1 1 d
H1 H 0.4495 0.1844 0.1552 0.034 Uiso 1 1 d
H2 H 0.4613 -0.1887 0.1188 0.035 Uiso 1 1 d
H3 H 0.6942 -0.0320 0.1249 0.041 Uiso 1 1 d
H4 H 0.6720 0.0786 0.2001 0.041 Uiso 1 1 d
H5 H 0.6453 -0.0464 0.3408 0.051 Uiso 1 1 d
H6 H 0.6279 -0.1619 0.2689 0.051 Uiso 1 1 d
H7 H 0.8373 -0.1705 0.3498 0.055 Uiso 1 1 d
H8 H 0.8541 -0.1486 0.2294 0.055 Uiso 1 1 d
H9 H 0.9094 0.0547 0.2603 0.048 Uiso 1 1 d
H10 H 0.8808 0.0406 0.3797 0.048 Uiso 1 1 d
H11 H 1.0641 -0.0943 0.4001 0.050 Uiso 1 1 d
H12 H 1.0939 -0.0758 0.2814 0.050 Uiso 1 1 d
H13 H 1.1517 0.1298 0.3144 0.052 Uiso 1 1 d
H14 H 1.1172 0.1147 0.4325 0.052 Uiso 1 1 d
H15 H 1.2970 -0.0188 0.4591 0.057 Uiso 1 1 d
H16 H 1.3309 -0.0060 0.3406 0.057 Uiso 1 1 d
H17 H 1.4768 0.1214 0.4446 0.072 Uiso 1 1 d
H18 H 1.3876 0.2032 0.3690 0.072 Uiso 1 1 d
H19 H 1.3536 0.1905 0.4875 0.072 Uiso 1 1 d

loop_
_atom_site_aniso_label
_atom_site_aniso_U_11
_atom_site_aniso_U_22
_atom_site_aniso_U_33
_atom_site_aniso_U_23
_atom_site_aniso_U_13
_atom_site_aniso_U_12
S1 0.02155(18) 0.02069(19) 0.0463(2) -0.00142(13) -0.00522(15) -0.00038(11)
S2 0.02294(18) 0.02093(19) 0.0458(2) -0.00170(13) -0.00580(15) 0.00087(11)
N1 0.0210(6) 0.0302(6) 0.0359(6) 0.0030(4) -0.0042(5) -0.0011(4)
C1 0.0204(6) 0.0219(6) 0.0335(7) -0.0003(5) -0.0007(5) -0.0002(4)
C2 0.0227(6) 0.0232(6) 0.0302(6) 0.0012(5) -0.0012(5) -0.0004(5)
C3 0.0256(6) 0.0250(7) 0.0334(7) 0.0025(5) -0.0028(5) -0.0028(5)
C4 0.0243(6) 0.0262(7) 0.0365(7) 0.0007(5) -0.0015(5) 0.0019(5)
C5 0.0219(6) 0.0242(7) 0.0302(6) -0.0001(5) -0.0008(5) -0.0009(5)
C6 0.0205(6) 0.0409(9) 0.0387(7) 0.0042(6) -0.0049(6) -0.0029(5)
C7 0.0325(8) 0.0489(9) 0.0418(8) 0.0097(7) -0.0095(6) -0.0046(7)
C8 0.0358(8) 0.0429(9) 0.0578(10) 0.0026(7) -0.0185(8) 0.0039(7)
C9 0.0307(8) 0.0449(10) 0.0417(8) -0.0007(6) -0.0062(7) 0.0042(6)
C10 0.0296(7) 0.0510(9) 0.0432(8) -0.0013(7) -0.0067(6) 0.0038(7)
C11 0.0336(8) 0.0530(10) 0.0396(8) -0.0010(7) -0.0035(6) 0.0002(7)
C12 0.0313(8) 0.0619(11) 0.0437(9) 0.0046(8) -0.0035(7) -0.0030(8)
C13 0.0435(10) 0.0750(15) 0.0580(12) 0.0014(9) -0.0061(9) -0.0149(9)

loop_
_atom_type_symbol
_atom_type_description
_atom_type_scat_dispersion_real
_atom_type_scat_dispersion_imag
_atom_type_scat_source
C C 0.0033 0.0016 'International Tables Vol C Tables 4.2.6.8 and 6.1.1.4'
H H 0.0000 0.0000 'International Tables Vol C Tables 4.2.6.8 and 6.1.1.4'
S S 0.1246 0.1234 'International Tables Vol C Tables 4.2.6.8 and 6.1.1.4'
N N 0.0061 0.0033 'International Tables Vol C Tables 4.2.6.8 and 6.1.1.4'

loop_
_geom_angle_atom_site_label_1
_geom_angle_atom_site_label_2
_geom_angle_atom_site_label_3
_geom_angle
_geom_angle_site_symmetry_1
_geom_angle_publ_flag
C5 S1 C1 94.19(6) . yes
C2 S2 C1 94.30(6) . yes
C4 N1 C3 110.26(12) . yes
C4 N1 C6 123.59(11) . yes
C3 N1 C6 125.89(11) . yes
C1 C1 S1 121.71(13) 3 yes
C1 C1 S2 121.49(13) 3 yes
S1 C1 S2 116.78(7) . yes
C3 C2 C5 107.76(11) . yes
C3 C2 S2 135.09(11) . yes
C5 C2 S2 117.13(9) . yes
N1 C3 C2 107.01(12) . yes
N1 C3 H1 125.98(13) . yes
C2 C3 H1 127.01(14) . yes
N1 C4 C5 107.13(12) . yes
N1 C4 H2 126.34(13) . yes
C5 C4 H2 126.53(14) . yes
C4 C5 C2 107.83(11) . yes
C4 C5 S1 134.55(11) . yes
C2 C5 S1 117.59(9) . yes
N1 C6 C7 112.94(12) . yes
N1 C6 H3 109.57(13) . yes
C7 C6 H3 109.51(14) . yes
N1 C6 H4 108.29(13) . yes
C7 C6 H4 108.25(14) . yes
H3 C6 H4 108.16(14) . yes
C6 C7 C8 112.17(14) . yes
C6 C7 H5 110.01(15) . yes
C8 C7 H5 108.05(14) . yes
C6 C7 H6 108.95(13) . yes
C8 C7 H6 108.82(16) . yes
H5 C7 H6 108.77(16) . yes
C9 C8 C7 115.71(14) . yes
C9 C8 H7 109.05(15) . yes
C7 C8 H7 108.21(17) . yes
C9 C8 H8 107.99(17) . yes
C7 C8 H8 107.02(14) . yes
H7 C8 H8 108.67(17) . yes
C8 C9 C10 113.10(13) . yes
C8 C9 H9 109.96(14) . yes
C10 C9 H9 108.79(16) . yes
C8 C9 H10 108.78(16) . yes
C10 C9 H10 108.02(14) . yes
H9 C9 H10 108.06(15) . yes
C11 C10 C9 114.33(14) . yes
C11 C10 H11 109.49(14) . yes
C9 C10 H11 108.22(15) . yes
C11 C10 H12 109.58(16) . yes
C9 C10 H12 107.79(14) . yes
H11 C10 H12 107.17(17) . yes
C10 C11 C12 113.70(15) . yes
C10 C11 H13 109.49(14) . yes
C12 C11 H13 107.64(15) . yes
C10 C11 H14 109.56(15) . yes
C12 C11 H14 107.42(14) . yes
H13 C11 H14 108.91(18) . yes
C13 C12 C11 113.27(17) . yes
C13 C12 H15 109.89(16) . yes
C11 C12 H15 108.65(15) . yes
C13 C12 H16 109.35(16) . yes
C11 C12 H16 108.20(14) . yes
H15 C12 H16 107.3(2) . yes
C12 C13 H17 111.2(2) . yes
C12 C13 H18 110.75(17) . yes
H17 C13 H18 108.1(2) . yes
C12 C13 H19 110.37(18) . yes
H17 C13 H19 108.04(19) . yes
H18 C13 H19 108.2(2) . yes

loop_
_geom_bond_atom_site_label_1
_geom_bond_atom_site_label_2
_geom_bond_distance
_geom_bond_site_symmetry_2
_geom_bond_publ_flag
S1 C5 1.7435(13) . yes
S1 C1 1.7669(13) . yes
S2 C2 1.7451(13) . yes
S2 C1 1.7700(13) . yes
N1 C4 1.3706(17) . yes
N1 C3 1.3700(17) . yes
N1 C6 1.4661(18) . yes
C1 C1 1.343(3) 3 yes
C2 C3 1.3759(17) . yes
C2 C5 1.409(2) . yes
C3 H1 0.9638(14) . yes
C4 C5 1.3722(18) . yes
C4 H2 0.9677(14) . yes
C6 C7 1.511(2) . yes
C6 H3 0.9478(16) . yes
C6 H4 0.9677(14) . yes
C7 C8 1.526(2) . yes
C7 H5 0.9534(18) . yes
C7 H6 0.9549(17) . yes
C8 C9 1.514(2) . yes
C8 H7 0.9496(18) . yes
C8 H8 0.960(2) . yes
C9 C10 1.522(2) . yes
C9 H9 0.9521(16) . yes
C9 H10 0.9645(17) . yes
C10 C11 1.516(2) . yes
C10 H11 0.9641(18) . yes
C10 H12 0.9635(17) . yes
C11 C12 1.518(2) . yes
C11 H13 0.9540(17) . yes
C11 H14 0.9525(17) . yes
C12 C13 1.516(3) . yes
C12 H15 0.9588(18) . yes
C12 H16 0.9672(19) . yes
C13 H17 0.959(2) . yes
C13 H18 0.957(2) . yes
C13 H19 0.958(2) . yes

loop_
_geom_torsion_atom_site_label_1
_geom_torsion_atom_site_label_2
_geom_torsion_atom_site_label_3
_geom_torsion_atom_site_label_4
_geom_torsion
_geom_torsion_site_symmetry_4
_geom_torsion_publ_flag
C5 S1 C1 C1 178.87(17) 3 yes
C5 S1 C1 S2 0.02(9) . yes
C2 S2 C1 C1 -178.82(16) 3 yes
C2 S2 C1 S1 0.03(9) . yes
C1 S2 C2 C3 177.76(15) . yes
C1 S2 C2 C5 -0.08(11) . yes
C4 N1 C3 C2 0.62(16) . yes
C6 N1 C3 C2 174.91(13) . yes
C5 C2 C3 N1 -0.37(15) . yes
S2 C2 C3 N1 -178.36(11) . yes
C3 N1 C4 C5 -0.62(16) . yes
C6 N1 C4 C5 -175.07(13) . yes
N1 C4 C5 C2 0.37(15) . yes
N1 C4 C5 S1 178.24(11) . yes
C3 C2 C5 C4 0.00(15) . yes
S2 C2 C5 C4 178.41(10) . yes
C3 C2 C5 S1 -178.29(10) . yes
S2 C2 C5 S1 0.12(14) . yes
C1 S1 C5 C4 -177.80(15) . yes
C1 S1 C5 C2 -0.08(11) . yes
C4 N1 C6 C7 -61.36(19) . yes
C3 N1 C6 C7 125.07(15) . yes
N1 C6 C7 C8 166.14(13) . yes
C6 C7 C8 C9 63.9(2) . yes
C7 C8 C9 C10 174.99(14) . yes
C8 C9 C10 C11 -177.51(14) . yes
C9 C10 C11 C12 177.91(14) . yes
C10 C11 C12 C13 178.77(15) . yes
